data_4075511
loop_
_publ_author_name
'Ren, Zhi-Gang'
'Li, Hong-Xi'
'Liu, Guang-Fei'
'Zhang, Wen-Hua'
'Lang, Jian-Ping'
'Zhang, Yong'
'Song, Ying-Lin'

_publ_section_title
;
 Synthesis of Two Heterobimetallic Cluster Isomers
 [(\h5-C5Me5)2Mo2(\m3-S)3S(CuI)2] and [(\h5-C5Me5)2Mo2(\m3-S)4(CuI)2]
 fromtrans-[(\h5-C5Me5)2Mo2(\m-S)2S2] and Theirtrans-to-cisIsomerization,
 Structures, and Third-Order NLO Properties
;
_journal_issue 18
_journal_name_full Organometallics
_journal_page_first 4351
_journal_paper_doi 10.1021/om060335a
_journal_volume 25
_journal_year 2006
_chemical_formula_moiety 'C20 H30 Cu2 I2 Mo2 S4, 2(C H2 Cl2)'
_chemical_formula_sum 'C22 H34 Cl4 Cu2 I2 Mo2 S4'
_chemical_formula_weight 1141.34
_chemical_name_systematic
; 
 ? 
;
_space_group_IT_number 2
_symmetry_cell_setting triclinic
_symmetry_Int_Tables_number 2
_symmetry_space_group_name_Hall '-P 1'
_symmetry_space_group_name_H-M 'P -1'
_atom_sites_solution_hydrogens geom
_atom_sites_solution_primary direct
_atom_sites_solution_secondary difmap
_audit_creation_method SHELXL-97
_cell_angle_alpha 83.35(3)
_cell_angle_beta 87.73(3)
_cell_angle_gamma 68.51(3)
_cell_formula_units_Z 2
_cell_length_a 8.9036(18)
_cell_length_b 10.776(2)
_cell_length_c 20.028(4)
_cell_measurement_reflns_used 6635
_cell_measurement_temperature 193(2)
_cell_measurement_theta_max 25.3
_cell_measurement_theta_min 3.0
_cell_volume 1776.0(7)
_computing_cell_refinement CrystalClear
_computing_data_collection CrystalClear
_computing_data_reduction CrystalStructure
_computing_structure_refinement 'SHELXL-97 (Sheldrick, 1997)'
_computing_structure_solution 'SHELXS-97 (Sheldrick, 1990)'
_diffrn_ambient_temperature 193(2)
_diffrn_detector_area_resol_mean 7.31
_diffrn_measured_fraction_theta_full 0.994
_diffrn_measured_fraction_theta_max 0.994
_diffrn_measurement_device_type 'Rigaku Mercury'
_diffrn_measurement_method \w
_diffrn_radiation_monochromator graphite
_diffrn_radiation_source 'fine-focus sealed tube'
_diffrn_radiation_type MoK\a
_diffrn_radiation_wavelength 0.71073
_diffrn_reflns_av_R_equivalents 0.0292
_diffrn_reflns_av_sigmaI/netI 0.0351
_diffrn_reflns_limit_h_max 10
_diffrn_reflns_limit_h_min -9
_diffrn_reflns_limit_k_max 12
_diffrn_reflns_limit_k_min -12
_diffrn_reflns_limit_l_max 24
_diffrn_reflns_limit_l_min -23
_diffrn_reflns_number 17483
_diffrn_reflns_theta_full 25.35
_diffrn_reflns_theta_max 25.35
_diffrn_reflns_theta_min 3.05
_diffrn_standards_decay_% 0
_diffrn_standards_interval_count 0
_diffrn_standards_interval_time 0
_diffrn_standards_number 0
_exptl_absorpt_coefficient_mu 4.159
_exptl_absorpt_correction_T_max 0.8190
_exptl_absorpt_correction_T_min 0.2740
_exptl_absorpt_correction_type multi-scan
_exptl_absorpt_process_details 'Jacobson, R. (1998) Private communication'
_exptl_crystal_colour dark-green
_exptl_crystal_density_diffrn 2.134
_exptl_crystal_density_method 'not measured'
_exptl_crystal_description stick
_exptl_crystal_F_000 1092
_exptl_crystal_size_max 0.42
_exptl_crystal_size_mid 0.13
_exptl_crystal_size_min 0.05
_refine_diff_density_max 1.944
_refine_diff_density_min -0.814
_refine_diff_density_rms 0.129
_refine_ls_extinction_method none
_refine_ls_goodness_of_fit_ref 1.070
_refine_ls_hydrogen_treatment constr
_refine_ls_matrix_type full
_refine_ls_number_parameters 370
_refine_ls_number_reflns 6456
_refine_ls_number_restraints 39
_refine_ls_restrained_S_all 1.069
_refine_ls_R_factor_all 0.0417
_refine_ls_R_factor_gt 0.0349
_refine_ls_shift/su_max 0.001
_refine_ls_shift/su_mean 0.000
_refine_ls_structure_factor_coef Fsqd
_refine_ls_weighting_details 'calc w=1/[\s^2^(Fo^2^)+(0.0397P)^2^+3.3490P] where P=(Fo^2^+2Fc^2^)/3'
_refine_ls_weighting_scheme calc
_refine_ls_wR_factor_gt 0.0813
_refine_ls_wR_factor_ref 0.0860
_reflns_number_gt 5619
_reflns_number_total 6456
_reflns_threshold_expression >2sigma(I)
_cod_data_source_file om060335asi20060414_023121.cif
_cod_data_source_block 5
_cod_original_cell_volume 1776.0(6)
_cod_database_code 4075511

loop_
_symmetry_equiv_pos_as_xyz
'x, y, z'
'-x, -y, -z'

loop_
_atom_site_label
_atom_site_type_symbol
_atom_site_fract_x
_atom_site_fract_y
_atom_site_fract_z
_atom_site_U_iso_or_equiv
_atom_site_adp_type
_atom_site_occupancy
_atom_site_symmetry_multiplicity
_atom_site_calc_flag
_atom_site_refinement_flags
_atom_site_disorder_assembly
_atom_site_disorder_group
Mo1 Mo 0.64802(5) 0.02197(4) 0.79850(2) 0.02168(10) Uani 1 1 d . . .
Mo2 Mo 0.53227(5) 0.25853(4) 0.70644(2) 0.02199(10) Uani 1 1 d . B .
S1 S 0.68754(14) 0.04210(11) 0.68283(6) 0.0251(2) Uani 1 1 d . . .
S2 S 0.58419(14) 0.24287(11) 0.82049(6) 0.0252(2) Uani 1 1 d . . .
S3 S 0.41964(15) -0.01858(13) 0.81427(7) 0.0330(3) Uani 1 1 d . . .
S4 S 0.27631(14) 0.27617(13) 0.69827(7) 0.0322(3) Uani 1 1 d . . .
Cu1 Cu 0.43435(7) 0.04407(6) 0.69614(3) 0.03325(16) Uani 1 1 d . . .
Cu2 Cu 0.34485(7) 0.21786(7) 0.81497(3) 0.03373(16) Uani 1 1 d . . .
I1 I 0.34657(4) -0.06858(4) 0.612491(18) 0.04074(11) Uani 1 1 d . . .
I2 I 0.13104(4) 0.35171(3) 0.889274(18) 0.03676(10) Uani 1 1 d . . .
Cl1 Cl 0.0505(2) 0.14408(17) 0.44105(8) 0.0576(4) Uani 1 1 d . A .
Cl2 Cl 0.171(2) 0.3675(17) 0.4212(6) 0.073(4) Uani 0.44(6) 1 d P A 1
Cl2A Cl 0.133(3) 0.3773(16) 0.440(2) 0.117(6) Uani 0.56(6) 1 d P A 2
Cl3 Cl 0.6572(2) 0.38619(18) -0.04889(9) 0.0634(5) Uani 1 1 d . . .
Cl4 Cl 0.7512(3) 0.2829(2) 0.08916(11) 0.0837(6) Uani 1 1 d . . .
C1 C 0.7638(6) -0.1785(5) 0.8735(3) 0.0383(13) Uani 1 1 d . . .
C2 C 0.7840(6) -0.0704(5) 0.9018(3) 0.0350(12) Uani 1 1 d . . .
C3 C 0.8892(6) -0.0253(5) 0.8594(3) 0.0291(11) Uani 1 1 d . . .
C4 C 0.9300(6) -0.1003(5) 0.8037(3) 0.0321(11) Uani 1 1 d . . .
C5 C 0.8494(6) -0.1943(5) 0.8119(3) 0.0374(13) Uani 1 1 d . . .
C6 C 0.6818(10) -0.2693(7) 0.9055(4) 0.074(2) Uani 1 1 d . . .
H6A H 0.6387 -0.3035 0.8705 0.111 Uiso 1 1 calc R . .
H6B H 0.5933 -0.2193 0.9340 0.111 Uiso 1 1 calc R . .
H6C H 0.7598 -0.3447 0.9331 0.111 Uiso 1 1 calc R . .
C7 C 0.7216(8) -0.0204(8) 0.9680(3) 0.0614(19) Uani 1 1 d . . .
H7A H 0.8029 -0.0673 1.0030 0.092 Uiso 1 1 calc R . .
H7B H 0.6223 -0.0374 0.9793 0.092 Uiso 1 1 calc R . .
H7C H 0.6989 0.0762 0.9650 0.092 Uiso 1 1 calc R . .
C8 C 0.9629(7) 0.0738(6) 0.8741(3) 0.0459(15) Uani 1 1 d . . .
H8A H 1.0547 0.0290 0.9048 0.069 Uiso 1 1 calc R . .
H8B H 0.8820 0.1475 0.8951 0.069 Uiso 1 1 calc R . .
H8C H 0.9999 0.1095 0.8321 0.069 Uiso 1 1 calc R . .
C9 C 1.0507(7) -0.0921(7) 0.7502(3) 0.0509(16) Uani 1 1 d . . .
H9A H 1.0516 -0.0009 0.7437 0.076 Uiso 1 1 calc R . .
H9B H 1.0206 -0.1147 0.7079 0.076 Uiso 1 1 calc R . .
H9C H 1.1583 -0.1556 0.7641 0.076 Uiso 1 1 calc R . .
C10 C 0.8663(9) -0.2986(6) 0.7653(4) 0.064(2) Uani 1 1 d . . .
H10A H 0.9519 -0.3829 0.7819 0.095 Uiso 1 1 calc R . .
H10B H 0.8938 -0.2677 0.7202 0.095 Uiso 1 1 calc R . .
H10C H 0.7641 -0.3129 0.7636 0.095 Uiso 1 1 calc R . .
C11 C 0.5330(6) 0.4784(5) 0.6939(3) 0.0338(12) Uani 1 1 d . B .
C12 C 0.4425(7) 0.4706(5) 0.6401(3) 0.0478(16) Uani 1 1 d D . .
C13 C 0.5465(9) 0.3722(6) 0.5999(3) 0.0528(18) Uani 1 1 d D B .
C14 C 0.7043(7) 0.3259(5) 0.6291(3) 0.0473(16) Uani 1 1 d D . .
C15 C 0.6940(6) 0.3902(5) 0.6870(3) 0.0329(12) Uani 1 1 d . B .
C16 C 0.4710(10) 0.5726(6) 0.7469(4) 0.064(2) Uani 1 1 d . . .
H16A H 0.4700 0.6616 0.7294 0.096 Uiso 1 1 calc R B .
H16B H 0.5413 0.5387 0.7866 0.096 Uiso 1 1 calc R . .
H16C H 0.3611 0.5789 0.7595 0.096 Uiso 1 1 calc R . .
C17 C 0.2655(11) 0.5664(15) 0.6356(12) 0.062(5) Uani 0.60(3) 1 d PDU B 1
H17A H 0.2154 0.5651 0.6800 0.092 Uiso 0.60(3) 1 calc PR B 1
H17B H 0.2076 0.5376 0.6037 0.092 Uiso 0.60(3) 1 calc PR B 1
H17C H 0.2604 0.6576 0.6204 0.092 Uiso 0.60(3) 1 calc PR B 1
C18 C 0.536(4) 0.312(2) 0.5352(5) 0.071(5) Uani 0.60(3) 1 d PDU B 1
H18A H 0.5495 0.3707 0.4962 0.106 Uiso 0.60(3) 1 calc PR B 1
H18B H 0.4310 0.3031 0.5328 0.106 Uiso 0.60(3) 1 calc PR B 1
H18C H 0.6220 0.2232 0.5354 0.106 Uiso 0.60(3) 1 calc PR B 1
C19 C 0.8726(18) 0.234(2) 0.6087(12) 0.058(5) Uani 0.60(3) 1 d PD B 1
H19A H 0.9182 0.2839 0.5752 0.087 Uiso 0.60(3) 1 calc PR B 1
H19B H 0.8643 0.1570 0.5895 0.087 Uiso 0.60(3) 1 calc PR B 1
H19C H 0.9429 0.2018 0.6484 0.087 Uiso 0.60(3) 1 calc PR B 1
C17A C 0.278(2) 0.544(3) 0.6065(15) 0.058(7) Uani 0.40(3) 1 d PDU B 2
H17D H 0.1940 0.5670 0.6411 0.086 Uiso 0.40(3) 1 calc PR B 2
H17E H 0.2558 0.4849 0.5774 0.086 Uiso 0.40(3) 1 calc PR B 2
H17F H 0.2774 0.6255 0.5795 0.086 Uiso 0.40(3) 1 calc PR B 2
C18A C 0.450(3) 0.357(3) 0.5411(10) 0.055(6) Uani 0.40(3) 1 d PDU B 2
H18D H 0.4411 0.4287 0.5048 0.082 Uiso 0.40(3) 1 calc PR B 2
H18E H 0.3423 0.3634 0.5566 0.082 Uiso 0.40(3) 1 calc PR B 2
H18F H 0.5064 0.2698 0.5246 0.082 Uiso 0.40(3) 1 calc PR B 2
C19A C 0.829(4) 0.239(3) 0.5824(16) 0.058(5) Uani 0.40(3) 1 d PD B 2
H19D H 0.8774 0.2951 0.5540 0.087 Uiso 0.40(3) 1 calc PR B 2
H19E H 0.7766 0.1989 0.5540 0.087 Uiso 0.40(3) 1 calc PR B 2
H19F H 0.9139 0.1681 0.6094 0.087 Uiso 0.40(3) 1 calc PR B 2
C20 C 0.8326(8) 0.3782(7) 0.7305(4) 0.065(2) Uani 1 1 d . . .
H20A H 0.9136 0.2871 0.7318 0.098 Uiso 1 1 calc R B .
H20B H 0.7938 0.3966 0.7761 0.098 Uiso 1 1 calc R . .
H20C H 0.8812 0.4430 0.7120 0.098 Uiso 1 1 calc R . .
C21 C 0.2033(8) 0.2029(7) 0.4569(4) 0.0634(19) Uani 1 1 d . . .
H21A H 0.3064 0.1419 0.4396 0.076 Uiso 0.44(6) 1 calc PR A 1
H21B H 0.2150 0.1986 0.5062 0.076 Uiso 0.44(6) 1 calc PR A 1
H21C H 0.2380 0.1761 0.5045 0.076 Uiso 0.56(6) 1 calc PR A 2
H21D H 0.2978 0.1623 0.4282 0.076 Uiso 0.56(6) 1 calc PR A 2
C22 C 0.7606(8) 0.3967(7) 0.0212(3) 0.0554(17) Uani 1 1 d . C 2
H22A H 0.7135 0.4889 0.0344 0.066 Uiso 1 1 calc R C 2
H22B H 0.8750 0.3788 0.0091 0.066 Uiso 1 1 calc R C 2

loop_
_atom_site_aniso_label
_atom_site_aniso_U_11
_atom_site_aniso_U_22
_atom_site_aniso_U_33
_atom_site_aniso_U_23
_atom_site_aniso_U_13
_atom_site_aniso_U_12
Mo1 0.0180(2) 0.0221(2) 0.0245(2) -0.00179(16) -0.00214(15) -0.00682(16)
Mo2 0.0179(2) 0.0217(2) 0.0246(2) -0.00229(16) -0.00136(16) -0.00515(16)
S1 0.0212(6) 0.0245(6) 0.0275(6) -0.0040(5) 0.0008(5) -0.0056(5)
S2 0.0236(6) 0.0243(6) 0.0279(6) -0.0051(5) -0.0024(5) -0.0080(5)
S3 0.0272(6) 0.0354(7) 0.0393(7) -0.0017(6) 0.0003(5) -0.0156(6)
S4 0.0193(6) 0.0367(7) 0.0372(7) -0.0047(6) -0.0040(5) -0.0057(5)
Cu1 0.0257(3) 0.0390(4) 0.0389(4) -0.0102(3) -0.0015(3) -0.0143(3)
Cu2 0.0233(3) 0.0412(4) 0.0384(4) -0.0126(3) 0.0059(3) -0.0119(3)
I1 0.0416(2) 0.0488(2) 0.0410(2) -0.01150(17) -0.00374(16) -0.02491(18)
I2 0.03157(19) 0.0389(2) 0.0384(2) -0.01181(15) 0.00776(15) -0.00966(16)
Cl1 0.0508(9) 0.0599(10) 0.0540(9) -0.0198(8) 0.0085(7) -0.0074(8)
Cl2 0.077(7) 0.064(5) 0.069(9) 0.023(3) -0.026(4) -0.022(5)
Cl2A 0.070(7) 0.068(4) 0.211(14) 0.004(8) -0.045(10) -0.023(4)
Cl3 0.0753(12) 0.0611(10) 0.0496(9) -0.0227(8) -0.0077(8) -0.0141(9)
Cl4 0.0833(14) 0.0745(13) 0.0740(13) 0.0240(11) -0.0230(11) -0.0135(11)
C1 0.033(3) 0.032(3) 0.049(3) 0.017(2) -0.014(3) -0.017(2)
C2 0.030(3) 0.037(3) 0.031(3) 0.004(2) -0.013(2) -0.006(2)
C3 0.018(2) 0.030(3) 0.034(3) -0.001(2) -0.009(2) -0.004(2)
C4 0.018(2) 0.025(2) 0.042(3) 0.002(2) -0.010(2) 0.005(2)
C5 0.034(3) 0.021(2) 0.049(3) -0.001(2) -0.018(3) 0.001(2)
C6 0.077(5) 0.065(5) 0.086(6) 0.042(4) -0.036(4) -0.045(4)
C7 0.057(4) 0.078(5) 0.034(3) 0.002(3) -0.001(3) -0.010(4)
C8 0.038(3) 0.038(3) 0.063(4) -0.001(3) -0.022(3) -0.015(3)
C9 0.029(3) 0.063(4) 0.048(4) 0.004(3) 0.002(3) -0.004(3)
C10 0.074(5) 0.029(3) 0.078(5) -0.017(3) -0.025(4) -0.001(3)
C11 0.037(3) 0.017(2) 0.044(3) -0.003(2) 0.007(2) -0.007(2)
C12 0.039(3) 0.033(3) 0.068(4) 0.022(3) -0.019(3) -0.016(3)
C13 0.104(6) 0.049(4) 0.025(3) 0.007(3) 0.000(3) -0.055(4)
C14 0.058(4) 0.026(3) 0.059(4) -0.007(3) 0.026(3) -0.018(3)
C15 0.027(3) 0.025(2) 0.045(3) 0.006(2) 0.002(2) -0.010(2)
C16 0.088(5) 0.032(3) 0.074(5) -0.017(3) 0.029(4) -0.024(4)
C17 0.056(8) 0.041(7) 0.087(12) 0.021(8) -0.049(7) -0.021(6)
C18 0.124(14) 0.070(10) 0.033(6) -0.005(6) 0.000(7) -0.053(10)
C19 0.077(9) 0.042(4) 0.057(13) -0.019(9) 0.051(8) -0.026(7)
C17A 0.048(10) 0.060(13) 0.053(13) 0.022(10) -0.038(8) -0.010(8)
C18A 0.077(13) 0.046(11) 0.044(10) -0.003(8) -0.002(9) -0.026(10)
C19A 0.077(9) 0.042(4) 0.057(13) -0.019(9) 0.051(8) -0.026(7)
C20 0.044(4) 0.060(4) 0.099(6) 0.027(4) -0.027(4) -0.035(3)
C21 0.042(4) 0.062(4) 0.070(5) 0.011(4) -0.005(3) -0.005(3)
C22 0.057(4) 0.067(4) 0.052(4) -0.012(3) 0.003(3) -0.033(4)

loop_
_atom_type_symbol
_atom_type_description
_atom_type_scat_dispersion_real
_atom_type_scat_dispersion_imag
_atom_type_scat_source
C C 0.0033 0.0016 'International Tables Vol C Tables 4.2.6.8 and 6.1.1.4'
H H 0.0000 0.0000 'International Tables Vol C Tables 4.2.6.8 and 6.1.1.4'
S S 0.1246 0.1234 'International Tables Vol C Tables 4.2.6.8 and 6.1.1.4'
Cl Cl 0.1484 0.1585 'International Tables Vol C Tables 4.2.6.8 and 6.1.1.4'
Cu Cu 0.3201 1.2651 'International Tables Vol C Tables 4.2.6.8 and 6.1.1.4'
Mo Mo -1.6832 0.6857 'International Tables Vol C Tables 4.2.6.8 and 6.1.1.4'
I I -0.4742 1.8119 'International Tables Vol C Tables 4.2.6.8 and 6.1.1.4'

loop_
_geom_angle_atom_site_label_1
_geom_angle_atom_site_label_2
_geom_angle_atom_site_label_3
_geom_angle
S3 Mo1 S1 106.12(5)
S3 Mo1 S2 105.68(6)
S1 Mo1 S2 100.77(5)
S3 Mo1 C5 103.09(15)
S1 Mo1 C5 91.89(15)
S2 Mo1 C5 143.73(13)
S3 Mo1 C2 102.23(14)
S1 Mo1 C2 142.86(14)
S2 Mo1 C2 94.05(14)
C5 Mo1 C2 58.27(19)
S3 Mo1 C4 138.19(13)
S1 Mo1 C4 84.68(14)
S2 Mo1 C4 111.84(13)
C5 Mo1 C4 35.29(18)
C2 Mo1 C4 58.18(19)
S3 Mo1 C3 137.02(13)
S1 Mo1 C3 112.23(13)
S2 Mo1 C3 85.81(13)
C5 Mo1 C3 57.99(18)
C2 Mo1 C3 34.89(18)
C4 Mo1 C3 34.61(17)
S3 Mo1 C1 84.60(13)
S1 Mo1 C1 125.58(16)
S2 Mo1 C1 128.02(15)
C5 Mo1 C1 34.8(2)
C2 Mo1 C1 34.83(19)
C4 Mo1 C1 57.98(18)
C3 Mo1 C1 57.62(17)
S3 Mo1 Cu1 55.77(4)
S1 Mo1 Cu1 51.37(4)
S2 Mo1 Cu1 103.42(5)
C5 Mo1 Cu1 110.90(13)
C2 Mo1 Cu1 154.76(13)
C4 Mo1 Cu1 128.05(13)
C3 Mo1 Cu1 162.06(13)
C1 Mo1 Cu1 122.76(13)
S3 Mo1 Cu2 55.46(4)
S1 Mo1 Cu2 103.41(5)
S2 Mo1 Cu2 51.30(4)
C5 Mo1 Cu2 156.24(15)
C2 Mo1 Cu2 112.35(14)
C4 Mo1 Cu2 162.05(13)
C3 Mo1 Cu2 128.68(12)
C1 Mo1 Cu2 124.49(15)
Cu1 Mo1 Cu2 67.58(3)
S3 Mo1 Mo2 99.16(5)
S1 Mo1 Mo2 52.31(4)
S2 Mo1 Mo2 52.21(4)
C5 Mo1 Mo2 142.15(15)
C2 Mo1 Mo2 144.10(13)
C4 Mo1 Mo2 118.08(13)
C3 Mo1 Mo2 119.28(12)
C1 Mo1 Mo2 176.06(13)
Cu1 Mo1 Mo2 59.25(3)
Cu2 Mo1 Mo2 59.14(3)
S4 Mo2 S2 106.18(6)
S4 Mo2 S1 105.74(5)
S2 Mo2 S1 100.86(6)
S4 Mo2 C11 106.94(14)
S2 Mo2 C11 89.40(14)
S1 Mo2 C11 141.30(13)
S4 Mo2 C13 96.54(19)
S2 Mo2 C13 145.00(14)
S1 Mo2 C13 98.06(17)
C11 Mo2 C13 58.18(19)
S4 Mo2 C15 140.30(13)
S2 Mo2 C15 87.99(14)
S1 Mo2 C15 107.67(13)
C11 Mo2 C15 34.86(18)
C13 Mo2 C15 58.2(2)
S4 Mo2 C14 131.66(18)
S2 Mo2 C14 118.03(18)
S1 Mo2 C14 85.01(13)
C11 Mo2 C14 57.69(18)
C13 Mo2 C14 35.2(2)
C15 Mo2 C14 34.4(2)
S4 Mo2 C12 83.90(14)
S2 Mo2 C12 120.66(17)
S1 Mo2 C12 133.16(18)
C11 Mo2 C12 34.4(2)
C13 Mo2 C12 35.2(2)
C15 Mo2 C12 57.54(18)
C14 Mo2 C12 57.8(2)
S4 Mo2 Cu2 55.76(4)
S2 Mo2 Cu2 51.43(4)
S1 Mo2 Cu2 103.61(5)
C11 Mo2 Cu2 111.68(13)
C13 Mo2 Cu2 148.5(2)
C15 Mo2 Cu2 132.67(14)
C14 Mo2 Cu2 167.10(15)
C12 Mo2 Cu2 118.54(16)
S4 Mo2 Cu1 55.47(4)
S2 Mo2 Cu1 103.52(4)
S1 Mo2 Cu1 51.36(3)
C11 Mo2 Cu1 160.30(14)
C13 Mo2 Cu1 111.30(13)
C15 Mo2 Cu1 157.27(13)
C14 Mo2 Cu1 124.94(14)
C12 Mo2 Cu1 127.23(15)
Cu2 Mo2 Cu1 67.67(3)
S4 Mo2 Mo1 99.26(5)
S2 Mo2 Mo1 52.33(4)
S1 Mo2 Mo1 52.30(4)
C11 Mo2 Mo1 138.72(14)
C13 Mo2 Mo1 149.31(18)
C15 Mo2 Mo1 118.02(13)
C14 Mo2 Mo1 122.44(15)
C12 Mo2 Mo1 172.84(16)
Cu2 Mo2 Mo1 59.38(3)
Cu1 Mo2 Mo1 59.25(3)
Cu1 S1 Mo1 74.83(5)
Cu1 S1 Mo2 74.82(5)
Mo1 S1 Mo2 75.39(5)
Cu2 S2 Mo2 74.82(5)
Cu2 S2 Mo1 74.96(5)
Mo2 S2 Mo1 75.46(5)
Mo1 S3 Cu2 74.09(5)
Mo1 S3 Cu1 73.78(5)
Cu2 S3 Cu1 80.72(6)
Mo2 S4 Cu1 74.16(5)
Mo2 S4 Cu2 73.90(5)
Cu1 S4 Cu2 80.88(6)
S1 Cu1 S4 103.13(6)
S1 Cu1 S3 103.29(6)
S4 Cu1 S3 96.29(6)
S1 Cu1 I1 115.26(5)
S4 Cu1 I1 114.97(5)
S3 Cu1 I1 120.93(4)
S1 Cu1 Mo1 53.80(4)
S4 Cu1 Mo1 97.26(5)
S3 Cu1 Mo1 50.45(4)
I1 Cu1 Mo1 147.76(3)
S1 Cu1 Mo2 53.81(4)
S4 Cu1 Mo2 50.36(4)
S3 Cu1 Mo2 97.02(5)
I1 Cu1 Mo2 141.73(3)
Mo1 Cu1 Mo2 61.50(3)
S2 Cu2 S3 103.15(6)
S2 Cu2 S4 103.14(6)
S3 Cu2 S4 96.28(6)
S2 Cu2 I2 115.19(4)
S3 Cu2 I2 123.04(5)
S4 Cu2 I2 112.89(5)
S2 Cu2 Mo2 53.76(4)
S3 Cu2 Mo2 97.29(5)
S4 Cu2 Mo2 50.33(4)
I2 Cu2 Mo2 139.16(3)
S2 Cu2 Mo1 53.74(4)
S3 Cu2 Mo1 50.45(4)
S4 Cu2 Mo1 96.93(5)
I2 Cu2 Mo1 150.18(3)
Mo2 Cu2 Mo1 61.48(3)
C5 C1 C2 107.8(5)
C5 C1 C6 125.2(6)
C2 C1 C6 126.7(6)
C5 C1 Mo1 71.2(3)
C2 C1 Mo1 71.4(3)
C6 C1 Mo1 127.6(4)
C3 C2 C1 107.8(5)
C3 C2 C7 124.7(5)
C1 C2 C7 127.2(6)
C3 C2 Mo1 72.9(3)
C1 C2 Mo1 73.8(3)
C7 C2 Mo1 123.9(4)
C4 C3 C2 108.8(5)
C4 C3 C8 124.4(5)
C2 C3 C8 126.4(5)
C4 C3 Mo1 72.7(3)
C2 C3 Mo1 72.2(3)
C8 C3 Mo1 126.8(3)
C3 C4 C5 107.4(5)
C3 C4 C9 125.5(5)
C5 C4 C9 126.7(5)
C3 C4 Mo1 72.7(3)
C5 C4 Mo1 71.9(3)
C9 C4 Mo1 125.9(3)
C1 C5 C4 108.1(5)
C1 C5 C10 126.8(6)
C4 C5 C10 125.0(6)
C1 C5 Mo1 74.0(3)
C4 C5 Mo1 72.9(3)
C10 C5 Mo1 122.9(4)
C1 C6 H6A 109.5
C1 C6 H6B 109.5
H6A C6 H6B 109.5
C1 C6 H6C 109.5
H6A C6 H6C 109.5
H6B C6 H6C 109.5
C2 C7 H7A 109.5
C2 C7 H7B 109.5
H7A C7 H7B 109.5
C2 C7 H7C 109.5
H7A C7 H7C 109.5
H7B C7 H7C 109.5
C3 C8 H8A 109.5
C3 C8 H8B 109.5
H8A C8 H8B 109.5
C3 C8 H8C 109.5
H8A C8 H8C 109.5
H8B C8 H8C 109.5
C4 C9 H9A 109.5
C4 C9 H9B 109.5
H9A C9 H9B 109.5
C4 C9 H9C 109.5
H9A C9 H9C 109.5
H9B C9 H9C 109.5
C5 C10 H10A 109.5
C5 C10 H10B 109.5
H10A C10 H10B 109.5
C5 C10 H10C 109.5
H10A C10 H10C 109.5
H10B C10 H10C 109.5
C12 C11 C15 108.5(5)
C12 C11 C16 125.3(6)
C15 C11 C16 126.1(6)
C12 C11 Mo2 73.8(3)
C15 C11 Mo2 72.7(3)
C16 C11 Mo2 122.9(4)
C11 C12 C13 108.1(5)
C11 C12 C17A 140.4(14)
C13 C12 C17A 111.0(14)
C11 C12 C17 116.7(10)
C13 C12 C17 135.2(10)
C11 C12 Mo2 71.8(3)
C13 C12 Mo2 71.5(3)
C17A C12 Mo2 127.3(12)
C17 C12 Mo2 123.5(8)
C14 C13 C12 106.9(5)
C14 C13 C18 114.8(12)
C12 C13 C18 138.2(13)
C14 C13 C18A 143.3(13)
C12 C13 C18A 109.8(13)
C14 C13 Mo2 73.1(3)
C12 C13 Mo2 73.3(3)
C18 C13 Mo2 121.0(7)
C18A C13 Mo2 118.9(10)
C15 C14 C13 108.0(5)
C15 C14 C19A 140.9(17)
C13 C14 C19A 110.4(16)
C15 C14 C19 117.1(11)
C13 C14 C19 134.7(11)
C15 C14 Mo2 72.2(3)
C13 C14 Mo2 71.7(3)
C19A C14 Mo2 127.4(16)
C19 C14 Mo2 124.7(10)
C14 C15 C11 108.5(5)
C14 C15 C20 125.9(6)
C11 C15 C20 125.3(6)
C14 C15 Mo2 73.4(3)
C11 C15 Mo2 72.5(3)
C20 C15 Mo2 124.6(4)
C11 C16 H16A 109.5
C11 C16 H16B 109.5
H16A C16 H16B 109.5
C11 C16 H16C 109.5
H16A C16 H16C 109.5
H16B C16 H16C 109.5
C12 C17 H17A 109.5
C12 C17 H17B 109.5
C12 C17 H17C 109.5
C13 C18 H18A 109.5
C13 C18 H18B 109.5
C13 C18 H18C 109.5
C14 C19 H19A 109.5
C14 C19 H19B 109.5
C14 C19 H19C 109.5
C12 C17A H17D 109.5
C12 C17A H17E 109.5
H17D C17A H17E 109.5
C12 C17A H17F 109.5
H17D C17A H17F 109.5
H17E C17A H17F 109.5
C13 C18A H18D 109.5
C13 C18A H18E 109.5
H18D C18A H18E 109.5
C13 C18A H18F 109.5
H18D C18A H18F 109.5
H18E C18A H18F 109.5
C14 C19A H19D 109.5
C14 C19A H19E 109.5
H19D C19A H19E 109.5
C14 C19A H19F 109.5
H19D C19A H19F 109.5
H19E C19A H19F 109.5
C15 C20 H20A 109.5
C15 C20 H20B 109.5
H20A C20 H20B 109.5
C15 C20 H20C 109.5
H20A C20 H20C 109.5
H20B C20 H20C 109.5
Cl2A C21 Cl1 110.1(7)
Cl1 C21 Cl2 114.8(7)
Cl2A C21 H21A 123.9
Cl1 C21 H21A 108.6
Cl2 C21 H21A 108.6
Cl2A C21 H21B 96.8
Cl1 C21 H21B 108.6
Cl2 C21 H21B 108.6
H21A C21 H21B 107.5
Cl2A C21 H21C 109.6
Cl1 C21 H21C 109.6
Cl2 C21 H21C 119.3
H21A C21 H21C 93.5
Cl2A C21 H21D 109.6
Cl1 C21 H21D 109.6
Cl2 C21 H21D 93.7
H21B C21 H21D 121.2
H21C C21 H21D 108.2
Cl3 C22 Cl4 112.0(4)
Cl3 C22 H22A 109.2
Cl4 C22 H22A 109.2
Cl3 C22 H22B 109.2
Cl4 C22 H22B 109.2
H22A C22 H22B 107.9

loop_
_geom_bond_atom_site_label_1
_geom_bond_atom_site_label_2
_geom_bond_distance
Mo1 S3 2.2346(14)
Mo1 S1 2.3267(13)
Mo1 S2 2.3269(13)
Mo1 C5 2.356(5)
Mo1 C2 2.362(5)
Mo1 C4 2.369(5)
Mo1 C3 2.371(5)
Mo1 C1 2.393(5)
Mo1 Cu1 2.7827(11)
Mo1 Cu2 2.7870(13)
Mo1 Mo2 2.8456(12)
Mo2 S4 2.2275(14)
Mo2 S2 2.3233(13)
Mo2 S1 2.3271(14)
Mo2 C11 2.356(5)
Mo2 C13 2.358(5)
Mo2 C15 2.359(5)
Mo2 C14 2.375(5)
Mo2 C12 2.381(5)
Mo2 Cu2 2.7802(11)
Mo2 Cu1 2.7828(9)
S1 Cu1 2.2522(14)
S2 Cu2 2.2522(14)
S3 Cu2 2.3874(16)
S3 Cu1 2.3959(16)
S4 Cu1 2.3831(16)
S4 Cu2 2.3922(16)
Cu1 I1 2.4821(9)
Cu2 I2 2.4861(12)
Cl1 C21 1.751(7)
Cl2 C21 1.758(16)
Cl2A C21 1.745(16)
Cl3 C22 1.744(7)
Cl4 C22 1.745(7)
C1 C5 1.419(8)
C1 C2 1.423(8)
C1 C6 1.498(8)
C2 C3 1.419(7)
C2 C7 1.497(8)
C3 C4 1.410(7)
C3 C8 1.503(7)
C4 C5 1.432(7)
C4 C9 1.507(8)
C5 C10 1.503(8)
C6 H6A 0.9800
C6 H6B 0.9800
C6 H6C 0.9800
C7 H7A 0.9800
C7 H7B 0.9800
C7 H7C 0.9800
C8 H8A 0.9800
C8 H8B 0.9800
C8 H8C 0.9800
C9 H9A 0.9800
C9 H9B 0.9800
C9 H9C 0.9800
C10 H10A 0.9800
C10 H10B 0.9800
C10 H10C 0.9800
C11 C12 1.399(8)
C11 C15 1.412(7)
C11 C16 1.503(8)
C12 C13 1.432(9)
C12 C17A 1.528(8)
C12 C17 1.535(8)
C13 C14 1.432(9)
C13 C18 1.534(8)
C13 C18A 1.539(9)
C14 C15 1.401(8)
C14 C19A 1.531(9)
C14 C19 1.534(8)
C15 C20 1.497(8)
C16 H16A 0.9800
C16 H16B 0.9800
C16 H16C 0.9800
C17 H17A 0.9800
C17 H17B 0.9800
C17 H17C 0.9800
C18 H18A 0.9800
C18 H18B 0.9800
C18 H18C 0.9800
C19 H19A 0.9800
C19 H19B 0.9800
C19 H19C 0.9800
C17A H17D 0.9800
C17A H17E 0.9800
C17A H17F 0.9800
C18A H18D 0.9800
C18A H18E 0.9800
C18A H18F 0.9800
C19A H19D 0.9800
C19A H19E 0.9800
C19A H19F 0.9800
C20 H20A 0.9800
C20 H20B 0.9800
C20 H20C 0.9800
C21 H21A 0.9900
C21 H21B 0.9900
C21 H21C 0.9900
C21 H21D 0.9900
C22 H22A 0.9900
C22 H22B 0.9900
